data_7033690
loop_
_publ_author_name
'Feng, Chang'
'Sun, Jing-Wen'
'Yan, Peng-Fei'
'Li, Yu-Xin'
'Liu, Tian-Qi'
'Sun, Qing-Yan'
'Li, Guang-Ming'

_publ_section_title
;
 Color-tunable and white-light emission of one-dimensional
 l-di-2-thenoyltartaric acid mixed-lanthanide coordination polymers.
;
_journal_issue 10
_journal_name_full 'Dalton transactions (Cambridge, England : 2003)'
_journal_page_first 4640
_journal_page_last 4647
_journal_paper_doi 10.1039/c4dt03457k
_journal_volume 44
_journal_year 2015
_chemical_formula_moiety 'C44 H18 O30 S6 Tb2, C H3 O '
_chemical_formula_sum 'C45 H44 O31 S6 Tb2'
_chemical_formula_weight 1567.84
_chemical_name_common Tb
_chemical_name_systematic 4#Tb
_space_group_IT_number 19
_symmetry_cell_setting orthorhombic
_symmetry_space_group_name_Hall 'P 2ac 2ab'
_symmetry_space_group_name_H-M 'P 21 21 21'
_atom_sites_solution_hydrogens geom
_atom_sites_solution_primary direct
_atom_sites_solution_secondary difmap
_audit_creation_method SHELXL-97
_audit_update_record
;
2015-01-15 deposited with the CCDC.
2015-01-19 downloaded from the CCDC.
;
_cell_angle_alpha 90.000(5)
_cell_angle_beta 90.000(5)
_cell_angle_gamma 90.000(5)
_cell_formula_units_Z 4
_cell_length_a 9.717(5)
_cell_length_b 21.798(5)
_cell_length_c 30.791(5)
_cell_measurement_reflns_used 18595
_cell_measurement_temperature 293(2)
_cell_measurement_theta_max 25.00
_cell_measurement_theta_min 3.38
_cell_volume 6522(4)
_computing_cell_refinement 'Bruker FRAMBO'
_computing_data_collection 'Bruker FRAMBO'
_computing_data_reduction 'Bruker SHELXTL'
_computing_molecular_graphics 'Bruker SHELXTL'
_computing_publication_material 'Bruker SHELXTL'
_computing_structure_refinement 'SHELXL-97 (Sheldrick, 1997)'
_computing_structure_solution 'Bruker SHELXTL'
_diffrn_ambient_temperature 293(2)
_diffrn_measured_fraction_theta_full 0.996
_diffrn_measured_fraction_theta_max 0.996
_diffrn_measurement_device_type 'multiwire proportional'
_diffrn_measurement_method 'phi and omega scans'
_diffrn_radiation_monochromator graphite
_diffrn_radiation_source 'fine-focus sealed tube'
_diffrn_radiation_type MoK\a
_diffrn_radiation_wavelength 0.71069
_diffrn_reflns_av_R_equivalents 0.0270
_diffrn_reflns_av_sigmaI/netI 0.0487
_diffrn_reflns_limit_h_max 10
_diffrn_reflns_limit_h_min -11
_diffrn_reflns_limit_k_max 25
_diffrn_reflns_limit_k_min -25
_diffrn_reflns_limit_l_max 36
_diffrn_reflns_limit_l_min -36
_diffrn_reflns_number 18595
_diffrn_reflns_theta_full 25.00
_diffrn_reflns_theta_max 25.00
_diffrn_reflns_theta_min 3.38
_exptl_absorpt_coefficient_mu 2.424
_exptl_absorpt_correction_T_max 0.730
_exptl_absorpt_correction_T_min 0.548
_exptl_absorpt_correction_type multi-scan
_exptl_absorpt_process_details sadabs(Sheldrick,1996)
_exptl_crystal_colour colorless
_exptl_crystal_density_diffrn 1.597
_exptl_crystal_density_method 'not measured'
_exptl_crystal_description block
_exptl_crystal_F_000 3060
_exptl_crystal_preparation Luminescent
_exptl_crystal_recrystallization_method 'Re-crystallisation from solvent: '
_exptl_crystal_size_max 0.3
_exptl_crystal_size_mid 0.21
_exptl_crystal_size_min 0.13
_refine_diff_density_max 2.722
_refine_diff_density_min -1.360
_refine_diff_density_rms 0.209
_refine_ls_abs_structure_details 'Flack H D (1983), Acta Cryst. A39, 876-881'
_refine_ls_abs_structure_Flack 0.98(2)
_refine_ls_extinction_method none
_refine_ls_goodness_of_fit_ref 1.107
_refine_ls_hydrogen_treatment constr
_refine_ls_matrix_type full
_refine_ls_number_parameters 748
_refine_ls_number_reflns 11522
_refine_ls_number_restraints 393
_refine_ls_restrained_S_all 1.102
_refine_ls_R_factor_all 0.0758
_refine_ls_R_factor_gt 0.0735
_refine_ls_shift/su_max 0.001
_refine_ls_shift/su_mean 0.000
_refine_ls_structure_factor_coef Fsqd
_refine_ls_weighting_details 'calc w=1/[\s^2^(Fo^2^)+(0.0928P)^2^+101.7205P] where P=(Fo^2^+2Fc^2^)/3'
_refine_ls_weighting_scheme calc
_refine_ls_wR_factor_gt 0.1876
_refine_ls_wR_factor_ref 0.1895
_reflns_number_gt 10519
_reflns_number_total 11522
_reflns_threshold_expression >2sigma(I)
_cod_data_source_file c4dt03457k1.cif
_cod_data_source_block 4#Tb
_cod_depositor_comments 'Adding full bibliography for 7033687--7033690.cif.'
_cod_original_sg_symbol_Hall ' P 2ac 2ab '
_cod_original_sg_symbol_H-M 'P 21 21 21 '
_cod_original_formula_sum 'C45 H44 Tb2 O31 S6'
_cod_database_code 7033690

loop_
_symmetry_equiv_pos_as_xyz
'x, y, z'
'-x+1/2, -y, z+1/2'
'x+1/2, -y+1/2, -z'
'-x, y+1/2, -z+1/2'

loop_
_atom_site_label
_atom_site_type_symbol
_atom_site_fract_x
_atom_site_fract_y
_atom_site_fract_z
_atom_site_U_iso_or_equiv
_atom_site_adp_type
_atom_site_occupancy
_atom_site_symmetry_multiplicity
_atom_site_calc_flag
_atom_site_refinement_flags
C1 C 0.0258(19) 0.1382(8) 0.5483(5) 0.041(4) Uani 1 1 d .
C2 C 0.0961(16) 0.1851(8) 0.5251(5) 0.042(4) Uani 1 1 d U
C4 C 0.220(2) 0.2753(10) 0.5038(8) 0.064(5) Uani 1 1 d U
C5 C 0.190(2) 0.2500(10) 0.4692(7) 0.060(5) Uani 1 1 d U
C6 C 0.0769(17) 0.2192(7) 0.7354(6) 0.040(4) Uani 1 1 d .
C8 C 0.082(2) 0.3062(12) 0.7794(10) 0.077(7) Uani 1 1 d .
C9 C -0.1695(14) 0.1123(7) 0.6255(4) 0.028(3) Uani 1 1 d U
C10 C -0.0195(12) 0.0936(6) 0.6166(4) 0.020(2) Uani 1 1 d U
H10 H -0.0168 0.0535 0.6022 0.024 Uiso 1 1 calc R
C11 C 0.0624(12) 0.0913(6) 0.6591(4) 0.017(2) Uani 1 1 d U
H11 H 0.0140 0.0642 0.6794 0.021 Uiso 1 1 calc R
C12 C 0.2104(13) 0.0656(5) 0.6521(4) 0.019(2) Uani 1 1 d U
C13 C 0.118(2) 0.3296(9) 0.7394(12) 0.082(9) Uani 1 1 d .
C14 C 0.0605(16) 0.1555(7) 0.7213(5) 0.035(3) Uani 1 1 d .
C15 C 0.0481(14) -0.0359(6) 0.7354(4) 0.021(3) Uani 1 1 d .
C16 C 0.1520(12) -0.0255(6) 0.7738(4) 0.021(3) Uani 1 1 d .
H16 H 0.1603 0.0185 0.7799 0.025 Uiso 1 1 calc R
C17 C 0.2930(13) -0.0525(7) 0.7656(4) 0.025(3) Uani 1 1 d .
H17 H 0.2843 -0.0956 0.7569 0.030 Uiso 1 1 calc R
C18 C 0.3758(14) -0.0178(6) 0.7322(4) 0.023(3) Uani 1 1 d U
C19 C 0.418(3) 0.1552(14) 0.5898(9) 0.093(8) Uani 1 1 d U
H19A H 0.4502 0.1913 0.5751 0.139 Uiso 1 1 calc R
H19B H 0.3364 0.1648 0.6060 0.139 Uiso 1 1 calc R
H19C H 0.3979 0.1239 0.5689 0.139 Uiso 1 1 calc R
C20 C 0.0939(19) -0.0245(13) 0.8477(6) 0.064(6) Uani 1 1 d .
C21 C 0.4865(14) -0.0737(7) 0.8099(5) 0.034(3) Uani 1 1 d U
C22 C 0.5428(16) -0.0709(7) 0.8529(5) 0.037(3) Uani 1 1 d U
C24 C 0.695(2) -0.0782(11) 0.9154(8) 0.072(6) Uani 1 1 d U
C25 C 0.581(2) -0.0533(11) 0.9286(6) 0.063(5) Uani 1 1 d U
C27 C 0.5542(13) -0.0716(6) 0.6181(4) 0.024(3) Uani 1 1 d .
C28 C 0.6965(14) -0.1028(6) 0.6218(4) 0.024(3) Uani 1 1 d .
H28 H 0.7430 -0.0867 0.6476 0.029 Uiso 1 1 calc R
C29 C 0.7847(14) -0.0904(6) 0.5833(4) 0.026(3) Uani 1 1 d U
H29 H 0.7962 -0.0459 0.5806 0.031 Uiso 1 1 calc R
C30 C 0.9246(15) -0.1187(7) 0.5887(5) 0.037(4) Uani 1 1 d .
C31 C 0.6374(16) -0.1892(8) 0.6639(5) 0.038(4) Uani 1 1 d .
C32 C 0.6398(19) -0.2556(11) 0.6650(7) 0.066(6) Uani 1 1 d U
C34 C 0.754(3) -0.0890(11) 0.5077(5) 0.071(5) Uani 1 1 d U
C35 C 0.689(3) -0.1254(11) 0.4698(8) 0.092(7) Uani 1 1 d DU
C38 C 0.305(3) -0.2147(15) 0.5800(10) 0.112(8) Uani 1 1 d DU
H38A H 0.2695 -0.2531 0.5697 0.168 Uiso 1 1 calc R
H38B H 0.3855 -0.2220 0.5974 0.168 Uiso 1 1 calc R
H38C H 0.3295 -0.1894 0.5556 0.168 Uiso 1 1 calc R
C41 C 0.681(3) -0.3598(13) 0.6481(10) 0.092(7) Uani 1 1 d U
C42 C 0.633(3) -0.3561(14) 0.6916(10) 0.088(7) Uani 1 1 d U
C44 C 0.521(3) -0.1666(14) 0.4221(10) 0.119(9) Uani 1 1 d DU
C46 C 0.066(2) -0.0568(8) 0.8851(5) 0.079(7) Uani 1 1 d DU
C48 C 0.060(3) -0.1364(10) 0.9427(6) 0.094(8) Uani 1 1 d DU
C53 C 0.599(3) -0.1340(15) 0.4017(10) 0.142(10) Uani 1 1 d DU
C59 C 0.043(4) -0.0825(11) 0.9601(7) 0.134(12) Uani 1 1 d DU
C88 C 0.730(2) 0.0537(15) 0.8108(7) 0.093(9) Uani 1 1 d .
H88A H 0.7833 0.0500 0.8369 0.140 Uiso 1 1 calc R
H88B H 0.7348 0.0160 0.7948 0.140 Uiso 1 1 calc R
H88C H 0.6358 0.0621 0.8182 0.140 Uiso 1 1 calc R
O1 O -0.0506(15) 0.1014(7) 0.5310(3) 0.055(3) Uani 1 1 d .
O2 O 0.0531(10) 0.1383(4) 0.5909(3) 0.026(2) Uani 1 1 d U
O3 O 0.0676(8) 0.1501(4) 0.6773(3) 0.0228(18) Uani 1 1 d U
O4 O 0.0458(19) 0.1121(5) 0.7445(3) 0.062(4) Uani 1 1 d .
O5 O -0.2317(9) 0.0739(4) 0.6492(3) 0.031(2) Uani 1 1 d U
O6 O -0.2128(12) 0.1602(5) 0.6106(3) 0.039(2) Uani 1 1 d U
O7 O 0.5248(13) 0.1332(6) 0.6196(5) 0.061(4) Uani 1 1 d U
O8 O 0.2147(10) 0.0172(4) 0.6277(3) 0.0230(19) Uani 1 1 d .
O9 O 0.6800(11) -0.0187(5) 0.7082(3) 0.036(3) Uani 1 1 d .
H222 H 0.6365 -0.0438 0.7242 0.043 Uiso 1 1 d R
H223 H 0.7627 -0.0174 0.7171 0.043 Uiso 1 1 d R
O10 O -0.0716(9) -0.0234(5) 0.7433(3) 0.032(2) Uani 1 1 d .
O11 O 0.1007(9) -0.0555(5) 0.7002(3) 0.030(2) Uani 1 1 d .
O12 O 0.9961(10) -0.0943(6) 0.6185(4) 0.046(3) Uani 1 1 d .
O13 O 0.4360(10) 0.0312(4) 0.7434(3) 0.025(2) Uani 1 1 d .
O14 O 0.5479(14) -0.0945(7) 0.7785(4) 0.057(3) Uani 1 1 d .
O15 O 0.3619(9) -0.0484(5) 0.8076(3) 0.029(2) Uani 1 1 d .
O16 O 0.0962(10) -0.0567(5) 0.8113(3) 0.032(2) Uani 1 1 d .
O18 O 0.5983(12) -0.1575(8) 0.6922(4) 0.058(4) Uani 1 1 d .
O19 O 0.6886(10) -0.1686(5) 0.6257(3) 0.033(2) Uani 1 1 d .
O20 O 0.4524(11) -0.1073(5) 0.6170(3) 0.037(2) Uani 1 1 d .
O21 O 0.5510(10) -0.0145(4) 0.6166(3) 0.0239(19) Uani 1 1 d .
O22 O 0.1980(15) -0.1828(6) 0.6068(5) 0.070(4) Uani 1 1 d DU
O23 O 0.3104(11) -0.1622(5) 0.6919(4) 0.038(3) Uani 1 1 d .
H224 H 0.3795 -0.1384 0.6903 0.045 Uiso 1 1 d R
H225 H 0.3086 -0.1839 0.6690 0.045 Uiso 1 1 d R
O24 O 0.7130(11) -0.1125(5) 0.5448(3) 0.033(2) Uani 1 1 d U
O25 O 0.865(2) -0.0568(10) 0.5052(6) 0.103(5) Uani 1 1 d U
O26 O 0.9590(12) -0.1632(6) 0.5668(4) 0.051(3) Uani 1 1 d .
O27 O 0.6123(14) 0.1314(6) 0.7197(4) 0.052(3) Uani 1 1 d .
H226 H 0.6330 0.1120 0.7427 0.062 Uiso 1 1 d R
H227 H 0.5833 0.1667 0.7271 0.062 Uiso 1 1 d R
O28 O 0.3860(8) -0.0353(4) 0.6927(3) 0.0214(19) Uani 1 1 d .
O29 O 0.3070(9) 0.0901(5) 0.6702(3) 0.031(2) Uani 1 1 d .
O30 O 0.100(3) 0.0302(12) 0.8493(8) 0.121(8) Uani 1 1 d U
O31 O 0.2286(13) -0.0679(7) 0.5612(4) 0.061(4) Uani 1 1 d .
O88 O 0.7826(17) 0.1022(8) 0.7851(5) 0.077(4) Uani 1 1 d .
C7A C 0.045(2) 0.2358(9) 0.7827(9) 0.094(8) Uani 0.25 1 d P
C7B C 0.1286(8) 0.2749(2) 0.6994(2) 0.078(2) Uani 0.75 1 d P
S1B S 0.1286(8) 0.2749(2) 0.6994(2) 0.078(2) Uani 0.75 1 d P
S1A S 0.045(2) 0.2358(9) 0.7827(9) 0.094(8) Uani 0.25 1 d P
C3A C 0.1714(11) 0.2420(5) 0.5490(4) 0.085(3) Uani 0.50 1 d P
C3B C 0.0957(9) 0.1887(5) 0.4699(3) 0.064(2) Uani 0.50 1 d P
S2B S 0.0957(9) 0.1887(5) 0.4699(3) 0.064(2) Uani 0.50 1 d P
S2A S 0.1714(11) 0.2420(5) 0.5490(4) 0.085(3) Uani 0.50 1 d P
C26A C 0.6960(10) -0.0972(4) 0.8652(3) 0.071(3) Uani 0.50 1 d P
C26B C 0.4652(9) -0.0384(4) 0.8944(2) 0.0522(18) Uani 0.50 1 d P
S4B S 0.4652(9) -0.0384(4) 0.8944(2) 0.0522(18) Uani 0.50 1 d P
S4A S 0.6960(10) -0.0972(4) 0.8652(3) 0.071(3) Uani 0.50 1 d P
C60A C 0.062(2) -0.0261(8) 0.9321(6) 0.109(6) Uani 0.33 1 d PDU
C60B C 0.0733(8) -0.1305(5) 0.8902(3) 0.097(3) Uani 0.67 1 d PD
S5B S 0.0733(8) -0.1305(5) 0.8902(3) 0.097(3) Uani 0.67 1 d P
S5A S 0.062(2) -0.0261(8) 0.9321(6) 0.109(6) Uani 0.33 1 d PU
C37A C 0.7464(15) -0.0971(6) 0.4200(5) 0.108(4) Uiso 0.50 1 d PD
C37B C 0.5546(19) -0.1784(8) 0.4803(5) 0.131(5) Uiso 0.50 1 d PD
S6B S 0.5546(19) -0.1784(8) 0.4803(5) 0.131(5) Uiso 0.50 1 d PD
S6A S 0.7464(15) -0.0971(6) 0.4200(5) 0.108(4) Uiso 0.50 1 d PD
C33A C 0.688(2) -0.2962(7) 0.6301(8) 0.105(7) Uani 0.33 1 d P
C33B C 0.5911(8) -0.2923(5) 0.7099(3) 0.109(4) Uani 0.67 1 d P
S7B S 0.5911(8) -0.2923(5) 0.7099(3) 0.109(4) Uani 0.67 1 d P
S7A S 0.688(2) -0.2962(7) 0.6301(8) 0.105(7) Uani 0.33 1 d P
Tb1 Tb 0.54034(6) 0.05440(3) 0.67312(2) 0.02125(16) Uani 1 1 d .
Tb2 Tb 0.22413(6) -0.08499(3) 0.64027(2) 0.02179(16) Uani 1 1 d .

loop_
_atom_site_aniso_label
_atom_site_aniso_U_11
_atom_site_aniso_U_22
_atom_site_aniso_U_33
_atom_site_aniso_U_23
_atom_site_aniso_U_13
_atom_site_aniso_U_12
C1 0.040(9) 0.055(10) 0.029(7) 0.009(7) 0.007(7) -0.008(9)
C2 0.030(8) 0.056(10) 0.040(8) 0.024(8) 0.018(7) 0.013(8)
C4 0.037(9) 0.068(12) 0.087(11) 0.036(10) 0.020(10) -0.005(10)
C5 0.054(11) 0.063(12) 0.065(10) 0.042(9) 0.019(9) 0.017(9)
C6 0.032(9) 0.030(8) 0.058(10) -0.007(7) -0.002(7) -0.005(7)
C8 0.055(14) 0.073(16) 0.103(19) -0.041(15) -0.013(13) -0.028(12)
C9 0.018(5) 0.037(7) 0.029(6) 0.016(6) -0.002(5) 0.001(6)
C10 0.017(5) 0.024(5) 0.020(4) 0.007(4) 0.005(4) -0.007(4)
C11 0.017(2) 0.017(2) 0.018(2) 0.0003(10) 0.0003(10) 0.0004(10)
C12 0.013(4) 0.017(5) 0.029(5) 0.002(4) 0.004(4) 0.003(4)
C13 0.049(13) 0.030(10) 0.17(3) -0.044(14) -0.023(16) 0.009(9)
C14 0.029(8) 0.031(8) 0.044(8) -0.002(7) 0.011(7) 0.001(7)
C15 0.014(6) 0.026(6) 0.024(6) 0.011(5) 0.002(5) -0.005(6)
C16 0.011(6) 0.032(7) 0.020(6) 0.006(5) -0.004(5) 0.002(6)
C17 0.014(6) 0.035(7) 0.025(6) 0.003(6) -0.004(5) 0.002(6)
C18 0.022(3) 0.023(3) 0.023(3) 0.0001(10) -0.0002(10) 0.0001(10)
C19 0.077(10) 0.102(11) 0.100(11) 0.031(9) -0.018(8) 0.013(8)
C20 0.035(10) 0.12(2) 0.040(10) 0.013(11) 0.020(8) -0.001(11)
C21 0.024(6) 0.041(7) 0.035(6) -0.003(5) -0.011(5) 0.017(5)
C22 0.030(7) 0.047(9) 0.035(7) 0.011(6) -0.011(6) -0.005(7)
C24 0.054(10) 0.084(14) 0.079(13) 0.014(11) -0.037(9) -0.002(10)
C25 0.077(11) 0.081(13) 0.031(8) 0.006(9) -0.011(8) -0.011(11)
C27 0.011(6) 0.037(8) 0.025(6) 0.004(5) -0.008(5) 0.007(6)
C28 0.030(8) 0.029(7) 0.014(5) -0.003(5) 0.012(5) 0.005(6)
C29 0.019(5) 0.032(6) 0.026(5) -0.009(5) -0.005(5) -0.009(5)
C30 0.029(8) 0.042(9) 0.041(8) -0.016(7) 0.009(7) 0.008(7)
C31 0.033(8) 0.044(9) 0.037(9) 0.024(8) 0.006(7) 0.002(7)
C32 0.031(9) 0.086(13) 0.082(13) 0.042(11) 0.033(9) 0.019(9)
C34 0.116(13) 0.073(11) 0.024(6) 0.002(7) -0.007(8) -0.007(10)
C35 0.113(10) 0.091(10) 0.071(9) -0.006(7) -0.016(8) -0.005(8)
C38 0.112(8) 0.112(8) 0.112(8) -0.0003(10) 0.0002(10) 0.0002(10)
C41 0.083(10) 0.085(10) 0.109(9) 0.008(8) -0.005(8) 0.014(8)
C42 0.078(10) 0.086(10) 0.100(9) 0.022(8) -0.003(8) 0.001(8)
C44 0.095(18) 0.17(2) 0.091(16) -0.031(15) -0.022(14) -0.014(15)
C46 0.062(9) 0.101(10) 0.073(9) 0.015(8) -0.007(8) -0.012(8)
C48 0.086(11) 0.109(12) 0.085(11) 0.011(9) 0.003(9) -0.003(9)
C53 0.142(10) 0.142(10) 0.142(10) 0.0001(10) -0.0001(10) 0.0000(10)
C59 0.123(14) 0.138(15) 0.140(14) -0.001(10) -0.022(10) -0.001(10)
C88 0.049(12) 0.17(3) 0.064(13) -0.023(17) -0.007(11) 0.017(18)
O1 0.059(8) 0.085(10) 0.022(5) 0.005(6) 0.007(6) -0.019(8)
O2 0.023(5) 0.027(4) 0.029(4) 0.015(4) 0.007(4) 0.002(4)
O3 0.014(4) 0.027(4) 0.028(4) 0.000(4) 0.003(4) 0.005(3)
O4 0.127(13) 0.035(6) 0.025(5) 0.007(5) 0.001(7) -0.023(8)
O5 0.013(4) 0.040(5) 0.039(5) 0.024(4) 0.006(4) 0.002(4)
O6 0.039(3) 0.039(3) 0.039(3) 0.0015(10) 0.0002(10) 0.0006(10)
O7 0.031(6) 0.065(8) 0.089(9) 0.036(7) 0.017(6) 0.021(6)
O8 0.025(5) 0.023(4) 0.021(4) 0.000(3) 0.003(4) 0.017(4)
O9 0.026(5) 0.053(7) 0.030(5) 0.010(5) -0.003(4) -0.002(5)
O10 0.017(5) 0.047(6) 0.031(5) 0.007(5) -0.003(4) 0.005(4)
O11 0.015(4) 0.039(5) 0.034(5) -0.003(5) 0.001(4) -0.002(5)
O12 0.019(5) 0.069(8) 0.048(6) -0.028(6) -0.003(4) 0.004(5)
O13 0.025(5) 0.030(5) 0.021(4) 0.003(4) 0.005(4) 0.001(4)
O14 0.054(7) 0.078(9) 0.038(6) -0.007(6) -0.011(6) 0.034(8)
O15 0.022(5) 0.045(6) 0.020(4) -0.001(4) -0.001(4) -0.001(5)
O16 0.026(5) 0.041(6) 0.028(5) 0.015(5) 0.002(4) -0.006(5)
O18 0.034(6) 0.117(12) 0.022(5) 0.014(7) 0.006(5) 0.029(7)
O19 0.020(5) 0.047(6) 0.032(5) 0.009(5) 0.014(4) 0.014(5)
O20 0.023(5) 0.048(6) 0.041(6) -0.010(5) 0.001(5) -0.003(5)
O21 0.019(5) 0.022(4) 0.031(5) -0.003(4) 0.009(4) -0.001(4)
O22 0.058(7) 0.058(7) 0.094(8) -0.025(6) -0.032(6) -0.004(6)
O23 0.031(6) 0.027(5) 0.055(6) 0.017(5) 0.012(5) 0.005(5)
O24 0.036(5) 0.036(5) 0.028(4) -0.011(4) -0.010(4) 0.006(5)
O25 0.128(9) 0.103(9) 0.077(8) 0.012(7) 0.017(7) -0.026(7)
O26 0.025(5) 0.075(8) 0.053(7) -0.033(6) -0.015(5) 0.012(6)
O27 0.062(8) 0.039(7) 0.054(7) -0.013(6) 0.011(6) -0.009(6)
O28 0.009(4) 0.032(5) 0.023(4) 0.004(4) -0.003(3) -0.002(4)
O29 0.026(5) 0.031(5) 0.037(5) -0.004(5) 0.000(4) -0.007(4)
O30 0.122(8) 0.121(8) 0.121(8) -0.0003(10) 0.0004(10) -0.0003(10)
O31 0.044(7) 0.106(12) 0.034(6) -0.008(6) -0.003(5) 0.013(8)
O88 0.058(9) 0.094(12) 0.078(10) 0.002(9) -0.007(8) -0.010(9)
C7A 0.077(13) 0.060(11) 0.14(2) -0.062(13) -0.039(14) 0.018(11)
C7B 0.109(5) 0.027(2) 0.097(5) 0.006(3) -0.001(4) -0.007(3)
S1B 0.109(5) 0.027(2) 0.097(5) 0.006(3) -0.001(4) -0.007(3)
S1A 0.077(13) 0.060(11) 0.14(2) -0.062(13) -0.039(14) 0.018(11)
C3A 0.062(6) 0.074(6) 0.119(9) 0.056(6) 0.007(6) -0.002(5)
C3B 0.053(5) 0.093(6) 0.048(4) 0.042(4) 0.015(3) -0.005(5)
S2B 0.053(5) 0.093(6) 0.048(4) 0.042(4) 0.015(3) -0.005(5)
S2A 0.062(6) 0.074(6) 0.119(9) 0.056(6) 0.007(6) -0.002(5)
C26A 0.070(6) 0.075(6) 0.067(5) 0.004(4) -0.039(5) 0.016(5)
C26B 0.060(4) 0.067(5) 0.030(3) 0.004(3) -0.008(3) -0.008(4)
S4B 0.060(4) 0.067(5) 0.030(3) 0.004(3) -0.008(3) -0.008(4)
S4A 0.070(6) 0.075(6) 0.067(5) 0.004(4) -0.039(5) 0.016(5)
C60A 0.109(6) 0.109(6) 0.109(6) -0.0002(7) 0.0001(7) -0.0001(7)
C60B 0.063(5) 0.137(8) 0.091(5) 0.064(6) 0.001(4) 0.003(5)
S5B 0.063(5) 0.137(8) 0.091(5) 0.064(6) 0.001(4) 0.003(5)
S5A 0.109(6) 0.109(6) 0.109(6) -0.0002(7) 0.0001(7) -0.0001(7)
C33A 0.098(13) 0.049(7) 0.166(19) 0.036(10) 0.042(13) 0.014(8)
C33B 0.049(4) 0.143(8) 0.134(7) 0.111(7) 0.028(4) 0.027(5)
S7B 0.049(4) 0.143(8) 0.134(7) 0.111(7) 0.028(4) 0.027(5)
S7A 0.098(13) 0.049(7) 0.166(19) 0.036(10) 0.042(13) 0.014(8)
Tb1 0.0094(3) 0.0252(3) 0.0291(3) 0.0076(3) 0.0025(2) 0.0032(3)
Tb2 0.0126(3) 0.0223(3) 0.0305(3) -0.0031(3) 0.0004(3) 0.0055(3)

loop_
_atom_type_symbol
_atom_type_description
_atom_type_scat_dispersion_real
_atom_type_scat_dispersion_imag
_atom_type_scat_source
C C 0.0033 0.0016 'International Tables Vol C Tables 4.2.6.8 and 6.1.1.4'
H H 0.0000 0.0000 'International Tables Vol C Tables 4.2.6.8 and 6.1.1.4'
O O 0.0106 0.0060 'International Tables Vol C Tables 4.2.6.8 and 6.1.1.4'
S S 0.1246 0.1234 'International Tables Vol C Tables 4.2.6.8 and 6.1.1.4'
Tb Tb -0.1723 4.1537 'International Tables Vol C Tables 4.2.6.8 and 6.1.1.4'

loop_
_geom_angle_atom_site_label_1
_geom_angle_atom_site_label_2
_geom_angle_atom_site_label_3
_geom_angle
_geom_angle_site_symmetry_1
_geom_angle_site_symmetry_3
O1 C1 O2 123.4(14) . .
O1 C1 C2 123.3(15) . .
O2 C1 C2 113.3(16) . .
C1 C2 C3A 122.7(14) . .
C1 C2 C3B 122.2(15) . .
C3A C2 C3B 114.8(11) . .
C5 C4 C3A 117.8(18) . .
C4 C5 C3B 119.5(16) . .
C14 C6 C7A 119.0(16) . .
C14 C6 C7B 120.7(13) . .
C7A C6 C7B 120.3(13) . .
C13 C8 C7A 118(2) . .
O6 C9 O5 128.4(14) . .
O6 C9 C10 119.2(12) . .
O5 C9 C10 112.4(11) . .
O2 C10 C11 103.7(10) . .
O2 C10 C9 112.5(10) . .
C11 C10 C9 110.4(10) . .
O3 C11 C10 109.2(10) . .
O3 C11 C12 110.5(9) . .
C10 C11 C12 111.9(9) . .
O29 C12 O8 126.8(12) . .
O29 C12 C11 119.4(10) . .
O8 C12 C11 113.7(11) . .
C8 C13 C7B 113.6(17) . .
O4 C14 O3 122.1(14) . .
O4 C14 C6 126.0(15) . .
O3 C14 C6 111.9(13) . .
O10 C15 O11 128.9(13) . .
O10 C15 C16 115.5(11) . .
O11 C15 C16 115.6(11) . .
O16 C16 C17 106.8(10) . .
O16 C16 C15 107.0(10) . .
C17 C16 C15 113.6(11) . .
O15 C17 C18 109.2(10) . .
O15 C17 C16 104.1(10) . .
C18 C17 C16 113.7(11) . .
O13 C18 O28 118.3(12) . .
O13 C18 C17 118.9(11) . .
O28 C18 C17 122.8(12) . .
O13 C18 Tb1 57.0(6) . .
O28 C18 Tb1 61.3(7) . .
C17 C18 Tb1 175.9(9) . .
O30 C20 O16 124(2) . .
O30 C20 C46 119(2) . .
O16 C20 C46 116(2) . .
O14 C21 O15 123.8(13) . .
O14 C21 C22 124.0(13) . .
O15 C21 C22 112.2(13) . .
C21 C22 C26A 123.1(13) . .
C21 C22 C26B 124.2(12) . .
C26A C22 C26B 112.7(9) . .
C25 C24 C26A 114.6(15) . .
C24 C25 C26B 119.1(16) . .
O21 C27 O20 126.7(13) . .
O21 C27 C28 117.7(12) . .
O20 C27 C28 115.6(12) . .
O19 C28 C29 106.2(10) . .
O19 C28 C27 113.4(11) . .
C29 C28 C27 112.0(11) . .
O24 C29 C28 108.2(11) . .
O24 C29 C30 112.8(11) . .
C28 C29 C30 110.9(12) . .
O26 C30 O12 125.5(14) . .
O26 C30 C29 120.6(14) . .
O12 C30 C29 113.8(12) . .
O18 C31 O19 124.5(16) . .
O18 C31 C32 125.3(16) . .
O19 C31 C32 110.2(16) . .
C31 C32 C33A 126.2(16) . .
C31 C32 C33B 119.7(17) . .
C33A C32 C33B 114.0(16) . .
O25 C34 O24 121.1(18) . .
O25 C34 C35 125(2) . .
O24 C34 C35 110(2) . .
C34 C35 C37A 110.8(19) . .
C34 C35 C37B 119.7(19) . .
C37A C35 C37B 128.7(15) . .
C42 C41 C33A 108(2) . .
C41 C42 C33B 119(2) . .
C53 C44 C37B 118(2) . .
C20 C46 C60A 123.3(18) . .
C20 C46 C60B 125.7(17) . .
C60A C46 C60B 109.3(11) . .
C59 C48 C60B 110.4(14) . .
C44 C53 C37A 128(3) . .
C48 C59 C60A 118.9(16) . .
C1 O2 C10 116.1(12) . .
C14 O3 C11 118.4(10) . .
C9 O5 Tb1 138.1(9) . 1_455
C19 O7 Tb1 135.5(14) . .
C12 O8 Tb2 134.7(7) . .
C15 O11 Tb2 171.9(9) . .
C30 O12 Tb2 140.1(9) . 1_655
C18 O13 Tb1 97.2(7) . .
C21 O15 C17 116.0(10) . .
C20 O16 C16 115.6(14) . .
C31 O19 C28 115.0(11) . .
C27 O20 Tb2 126.7(9) . .
C27 O21 Tb1 128.8(8) . .
C38 O22 Tb2 125.4(16) . .
C34 O24 C29 115.7(14) . .
C18 O28 Tb2 133.9(8) . .
C18 O28 Tb1 92.5(8) . .
Tb2 O28 Tb1 123.6(3) . .
C12 O29 Tb1 127.2(8) . .
C6 C7A C8 97(2) . .
C13 C7B C6 90.5(13) . .
C2 C3A C4 94.8(12) . .
C5 C3B C2 92.8(11) . .
C24 C26A C22 97.3(11) . .
C25 C26B C22 95.9(11) . .
C59 C60A C46 100.3(12) . .
C46 C60B C48 99.9(10) . .
C53 C37A C35 81.9(14) . .
C35 C37B C44 82.0(14) . .
C32 C33A C41 105.8(19) . .
C42 C33B C32 93.2(15) . .
O21 Tb1 O27 158.1(4) . .
O21 Tb1 O9 83.0(4) . .
O27 Tb1 O9 91.8(4) . .
O21 Tb1 O5 80.8(3) . 1_655
O27 Tb1 O5 77.3(4) . 1_655
O9 Tb1 O5 74.1(3) . 1_655
O21 Tb1 O7 87.2(4) . .
O27 Tb1 O7 85.7(5) . .
O9 Tb1 O7 147.2(4) . .
O5 Tb1 O7 73.5(4) 1_655 .
O21 Tb1 O29 103.1(3) . .
O27 Tb1 O29 94.2(4) . .
O9 Tb1 O29 141.3(3) . .
O5 Tb1 O29 144.4(3) 1_655 .
O7 Tb1 O29 71.4(4) . .
O21 Tb1 O13 123.6(3) . .
O27 Tb1 O13 74.1(4) . .
O9 Tb1 O13 72.1(3) . .
O5 Tb1 O13 134.4(3) 1_655 .
O7 Tb1 O13 137.3(4) . .
O29 Tb1 O13 73.0(3) . .
O21 Tb1 O28 72.7(3) . .
O27 Tb1 O28 126.1(4) . .
O9 Tb1 O28 73.2(3) . .
O5 Tb1 O28 139.8(3) 1_655 .
O7 Tb1 O28 133.0(4) . .
O29 Tb1 O28 72.5(3) . .
O13 Tb1 O28 52.0(3) . .
O21 Tb1 C18 98.3(3) . .
O27 Tb1 C18 99.9(4) . .
O9 Tb1 C18 70.2(4) . .
O5 Tb1 C18 144.1(3) 1_655 .
O7 Tb1 C18 142.4(4) . .
O29 Tb1 C18 71.1(4) . .
O13 Tb1 C18 25.8(3) . .
O28 Tb1 C18 26.2(3) . .
O8 Tb2 O11 80.8(3) . .
O8 Tb2 O12 89.9(4) . 1_455
O11 Tb2 O12 75.9(4) . 1_455
O8 Tb2 O20 100.8(4) . .
O11 Tb2 O20 141.9(3) . .
O12 Tb2 O20 141.6(3) 1_455 .
O8 Tb2 O22 143.4(4) . .
O11 Tb2 O22 122.9(5) . .
O12 Tb2 O22 72.3(5) 1_455 .
O20 Tb2 O22 77.7(4) . .
O8 Tb2 O23 142.8(4) . .
O11 Tb2 O23 81.4(4) . .
O12 Tb2 O23 116.8(4) 1_455 .
O20 Tb2 O23 74.8(4) . .
O22 Tb2 O23 72.8(5) . .
O8 Tb2 O31 71.5(4) . .
O11 Tb2 O31 139.7(4) . .
O12 Tb2 O31 75.3(4) 1_455 .
O20 Tb2 O31 73.6(4) . .
O22 Tb2 O31 73.1(5) . .
O23 Tb2 O31 137.4(4) . .
O8 Tb2 O28 73.1(3) . .
O11 Tb2 O28 71.8(3) . .
O12 Tb2 O28 145.4(3) 1_455 .
O20 Tb2 O28 72.3(3) . .
O22 Tb2 O28 137.3(4) . .
O23 Tb2 O28 70.4(4) . .
O31 Tb2 O28 124.1(4) . .

loop_
_geom_bond_atom_site_label_1
_geom_bond_atom_site_label_2
_geom_bond_distance
_geom_bond_site_symmetry_2
C1 O1 1.22(2) .
C1 O2 1.340(18) .
C1 C2 1.42(2) .
C2 C3A 1.62(2) .
C2 C3B 1.703(17) .
C4 C5 1.23(3) .
C4 C3A 1.64(2) .
C5 C3B 1.62(2) .
C6 C14 1.46(2) .
C6 C7A 1.53(3) .
C6 C7B 1.720(18) .
C8 C13 1.38(4) .
C8 C7A 1.58(3) .
C9 O6 1.216(17) .
C9 O5 1.262(16) .
C9 C10 1.539(18) .
C10 O2 1.441(14) .
C10 C11 1.533(16) .
C11 O3 1.399(15) .
C11 C12 1.558(17) .
C12 O29 1.215(15) .
C12 O8 1.296(15) .
C13 C7B 1.72(2) .
C14 O4 1.195(19) .
C14 O3 1.363(18) .
C15 O10 1.219(17) .
C15 O11 1.272(16) .
C15 C16 1.571(17) .
C16 O16 1.447(15) .
C16 C17 1.513(17) .
C17 O15 1.459(15) .
C17 C18 1.509(18) .
C18 O13 1.267(16) .
C18 O28 1.279(16) .
C18 Tb1 2.889(13) .
C19 O7 1.46(3) .
C20 O30 1.19(3) .
C20 O16 1.32(2) .
C20 C46 1.38(2) .
C21 O14 1.223(19) .
C21 O15 1.332(17) .
C21 C22 1.43(2) .
C22 C26A 1.641(18) .
C22 C26B 1.644(18) .
C24 C25 1.30(3) .
C24 C26A 1.60(3) .
C25 C26B 1.58(2) .
C27 O21 1.245(16) .
C27 O20 1.260(17) .
C27 C28 1.545(18) .
C28 O19 1.441(17) .
C28 C29 1.489(17) .
C29 O24 1.457(15) .
C29 C30 1.50(2) .
C30 O26 1.228(18) .
C30 O12 1.269(19) .
C31 O18 1.18(2) .
C31 O19 1.355(17) .
C31 C32 1.45(3) .
C32 C33A 1.47(3) .
C32 C33B 1.667(19) .
C34 O25 1.29(3) .
C34 O24 1.31(2) .
C34 C35 1.54(3) .
C35 C37A 1.74(3) .
C35 C37B 1.78(3) .
C38 O22 1.501(18) .
C41 C42 1.42(4) .
C41 C33A 1.50(3) .
C42 C33B 1.55(3) .
C44 C53 1.215(19) .
C44 C37B 1.84(3) .
C46 C60A 1.596(17) .
C46 C60B 1.615(16) .
C48 C59 1.301(14) .
C48 C60B 1.628(16) .
C53 C37A 1.73(4) .
C59 C60A 1.513(17) .
C88 O88 1.42(3) .
O5 Tb1 2.373(9) 1_455
O7 Tb1 2.385(12) .
O8 Tb2 2.263(9) .
O9 Tb1 2.355(10) .
O11 Tb2 2.293(9) .
O12 Tb2 2.323(10) 1_655
O13 Tb1 2.443(8) .
O20 Tb2 2.381(11) .
O21 Tb1 2.301(9) .
O22 Tb2 2.382(13) .
O23 Tb2 2.462(10) .
O27 Tb1 2.317(12) .
O28 Tb2 2.501(8) .
O28 Tb1 2.536(9) .
O29 Tb1 2.399(9) .
O31 Tb2 2.463(11) .
Tb1 O5 2.373(9) 1_655
Tb2 O12 2.323(10) 1_455
